data_7007150
loop_
_publ_author_name
'Dias, H. V. Rasika'
'Singh, Shreeyukta'

_publ_section_title
;
 Monomeric lithium triazapentadienyl complexes.
;
_journal_issue 16
_journal_name_full 'Dalton transactions (Cambridge, England : 2003)'
_journal_page_first 1995
_journal_page_last 2000
_journal_paper_doi 10.1039/b518464a
_journal_year 2006
_chemical_formula_sum 'C34 H37 F14 Li N3 O2'
_chemical_formula_weight 792.61
_chemical_name_common (N((C3F7)C(Mes)N)2)Li(THF)2
_chemical_name_systematic
;
?
;
_space_group_IT_number 4
_symmetry_cell_setting monoclinic
_symmetry_space_group_name_Hall 'P 2yb'
_symmetry_space_group_name_H-M 'P 1 21 1'
_atom_sites_solution_hydrogens geom
_atom_sites_solution_primary direct
_atom_sites_solution_secondary difmap
_audit_creation_method SHELXL-97
_cell_angle_alpha 90.00
_cell_angle_beta 104.5680(10)
_cell_angle_gamma 90.00
_cell_formula_units_Z 2
_cell_length_a 9.4688(4)
_cell_length_b 15.9577(6)
_cell_length_c 12.6133(5)
_cell_measurement_reflns_used 7427
_cell_measurement_temperature 100(2)
_cell_measurement_theta_max 28.67
_cell_measurement_theta_min 2.22
_cell_volume 1844.60(13)
_computing_cell_refinement 'Bruker SMART'
_computing_data_collection 'Bruker SMART'
_computing_data_reduction 'Bruker SAINT'
_computing_molecular_graphics 'Bruker SHELXTL'
_computing_publication_material 'Bruker SHELXTL'
_computing_structure_refinement 'SHELXL-97 (Sheldrick, 1997)'
_computing_structure_solution 'SHELXS-97 (Sheldrick, 1990)'
_diffrn_ambient_temperature 100(2)
_diffrn_measured_fraction_theta_full 0.997
_diffrn_measured_fraction_theta_max 0.997
_diffrn_measurement_device_type 'CCD area detector'
_diffrn_measurement_method 'phi and omega scans'
_diffrn_radiation_monochromator graphite
_diffrn_radiation_source 'fine-focus sealed tube'
_diffrn_radiation_type MoK\a
_diffrn_radiation_wavelength 0.71073
_diffrn_reflns_av_R_equivalents 0.0263
_diffrn_reflns_av_sigmaI/netI 0.0326
_diffrn_reflns_limit_h_max 11
_diffrn_reflns_limit_h_min -11
_diffrn_reflns_limit_k_max 19
_diffrn_reflns_limit_k_min -19
_diffrn_reflns_limit_l_max 15
_diffrn_reflns_limit_l_min -15
_diffrn_reflns_number 14858
_diffrn_reflns_theta_full 26.00
_diffrn_reflns_theta_max 26.00
_diffrn_reflns_theta_min 2.10
_exptl_absorpt_coefficient_mu 0.137
_exptl_absorpt_correction_T_max 0.9705
_exptl_absorpt_correction_T_min 0.9435
_exptl_absorpt_correction_type none
_exptl_absorpt_process_details SADABS
_exptl_crystal_colour cream
_exptl_crystal_density_diffrn 1.427
_exptl_crystal_density_meas 0
_exptl_crystal_density_method 'not measured'
_exptl_crystal_description blocks
_exptl_crystal_F_000 814
_exptl_crystal_size_max 0.43
_exptl_crystal_size_mid 0.28
_exptl_crystal_size_min 0.22
_refine_diff_density_max 0.493
_refine_diff_density_min -0.351
_refine_diff_density_rms 0.065
_refine_ls_abs_structure_details 'Flack H D (1983), Acta Cryst. A39, 876-881'
_refine_ls_abs_structure_Flack 0.0(5)
_refine_ls_extinction_method none
_refine_ls_goodness_of_fit_ref 1.044
_refine_ls_hydrogen_treatment mixed
_refine_ls_matrix_type full
_refine_ls_number_parameters 493
_refine_ls_number_reflns 7049
_refine_ls_number_restraints 1
_refine_ls_restrained_S_all 1.044
_refine_ls_R_factor_all 0.0499
_refine_ls_R_factor_gt 0.0491
_refine_ls_shift/su_max 0.000
_refine_ls_shift/su_mean 0.000
_refine_ls_structure_factor_coef Fsqd
_refine_ls_weighting_details 'calc w=1/[\s^2^(Fo^2^)+(0.0851P)^2^+0.8433P] where P=(Fo^2^+2Fc^2^)/3'
_refine_ls_weighting_scheme calc
_refine_ls_wR_factor_gt 0.1339
_refine_ls_wR_factor_ref 0.1350
_reflns_number_gt 6896
_reflns_number_total 7049
_reflns_threshold_expression >2sigma(I)
_cod_data_source_file b518464a.txt
_cod_data_source_block dias163s
_cod_depositor_comments
;
The following automatic conversions were performed:
'_symmetry_cell_setting' value 'Monoclinic' changed to 'monoclinic'
according to '/home/saulius/struct/CIF-dictionaries/cif_core.dic'
dictionary named 'cif_core.dic' version 2.4.1 from 2010-06-29.

Automatic conversion script
Id: cif_fix_enum 1527 2010-12-29 10:47:43Z saulius 
;
_cod_original_sg_symbol_H-M P2(1)
_cod_database_code 7007150

loop_
_symmetry_equiv_pos_as_xyz
'x, y, z'
'-x, y+1/2, -z'

loop_
_atom_site_label
_atom_site_type_symbol
_atom_site_fract_x
_atom_site_fract_y
_atom_site_fract_z
_atom_site_U_iso_or_equiv
_atom_site_adp_type
_atom_site_occupancy
_atom_site_symmetry_multiplicity
_atom_site_calc_flag
_atom_site_refinement_flags
_atom_site_disorder_assembly
_atom_site_disorder_group
Li Li 0.7602(5) 0.3349(3) 0.2980(3) 0.0290(8) Uani 1 1 d . . .
F1 F 0.60458(18) 0.06728(11) 0.39453(13) 0.0401(4) Uani 1 1 d . . .
F2 F 0.6318(2) 0.02343(11) 0.23730(17) 0.0487(4) Uani 1 1 d . . .
F3 F 0.35307(19) 0.16122(13) 0.25603(18) 0.0554(5) Uani 1 1 d . . .
F4 F 0.3676(2) 0.06778(17) 0.13579(14) 0.0644(6) Uani 1 1 d . . .
F5 F 0.3312(2) 0.04667(19) 0.39956(17) 0.0690(7) Uani 1 1 d . . .
F6 F 0.1869(2) 0.01761(16) 0.24675(16) 0.0610(6) Uani 1 1 d . . .
F7 F 0.3859(3) -0.05258(14) 0.3040(3) 0.0754(7) Uani 1 1 d . . .
F8 F 0.68855(16) 0.26590(12) -0.08173(11) 0.0376(4) Uani 1 1 d . . .
F9 F 0.6325(2) 0.13936(10) -0.04402(13) 0.0437(4) Uani 1 1 d . . .
F10 F 0.43005(18) 0.31818(12) -0.02068(14) 0.0450(4) Uani 1 1 d . . .
F11 F 0.36739(19) 0.18729(14) -0.03363(15) 0.0513(5) Uani 1 1 d . . .
F12 F 0.4522(2) 0.32001(16) -0.22596(16) 0.0644(6) Uani 1 1 d . . .
F13 F 0.4320(3) 0.18869(18) -0.24126(16) 0.0757(8) Uani 1 1 d . . .
F14 F 0.25304(17) 0.26188(14) -0.21565(13) 0.0485(5) Uani 1 1 d . . .
C1 C 0.6427(2) 0.17129(14) 0.26573(19) 0.0249(5) Uani 1 1 d . . .
C2 C 0.6751(2) 0.23806(14) 0.10515(17) 0.0233(4) Uani 1 1 d . . .
C3 C 0.5756(3) 0.08667(16) 0.2862(2) 0.0299(5) Uani 1 1 d . . .
C4 C 0.4054(3) 0.08512(19) 0.2419(2) 0.0379(6) Uani 1 1 d . . .
C5 C 0.3276(3) 0.0211(2) 0.2986(3) 0.0475(7) Uani 1 1 d . . .
C6 C 0.6175(2) 0.22177(15) -0.02005(18) 0.0258(5) Uani 1 1 d . . .
C7 C 0.4539(3) 0.24352(17) -0.06384(19) 0.0272(5) Uani 1 1 d . . .
C8 C 0.3969(3) 0.25322(19) -0.18893(19) 0.0330(5) Uani 1 1 d . . .
C9 C 0.7724(3) 0.19673(14) 0.45491(18) 0.0240(4) Uani 1 1 d . . .
C10 C 0.6990(3) 0.22252(16) 0.5346(2) 0.0287(5) Uani 1 1 d . . .
C11 C 0.7646(3) 0.20613(16) 0.64398(19) 0.0303(5) Uani 1 1 d . . .
H11 H 0.7161 0.2235 0.6976 0.036 Uiso 1 1 calc R . .
C12 C 0.8977(3) 0.16558(17) 0.6786(2) 0.0324(5) Uani 1 1 d . . .
C13 C 0.9684(3) 0.14227(17) 0.5983(2) 0.0319(5) Uani 1 1 d . . .
H13 H 1.0601 0.1147 0.6199 0.038 Uiso 1 1 calc R . .
C14 C 0.9080(3) 0.15847(15) 0.48687(19) 0.0279(5) Uani 1 1 d . . .
C15 C 0.5521(3) 0.2648(2) 0.5007(2) 0.0408(6) Uani 1 1 d . . .
H15A H 0.4801 0.2254 0.4586 0.061 Uiso 1 1 calc R . .
H15B H 0.5586 0.3138 0.4554 0.061 Uiso 1 1 calc R . .
H15C H 0.5221 0.2826 0.5661 0.061 Uiso 1 1 calc R . .
C16 C 0.9629(3) 0.1469(2) 0.7983(2) 0.0426(7) Uani 1 1 d . . .
H16A H 0.9842 0.1996 0.8391 0.064 Uiso 1 1 calc R . .
H16B H 1.0534 0.1149 0.8064 0.064 Uiso 1 1 calc R . .
H16C H 0.8935 0.1140 0.8272 0.064 Uiso 1 1 calc R . .
C17 C 0.9906(3) 0.13551(19) 0.4025(2) 0.0367(6) Uani 1 1 d . . .
H17A H 0.9413 0.0887 0.3578 0.055 Uiso 1 1 calc R . .
H17B H 1.0904 0.1190 0.4398 0.055 Uiso 1 1 calc R . .
H17C H 0.9934 0.1840 0.3553 0.055 Uiso 1 1 calc R . .
C18 C 0.8613(3) 0.33695(14) 0.08791(18) 0.0242(4) Uani 1 1 d . . .
C19 C 0.8421(3) 0.42280(15) 0.06236(19) 0.0274(5) Uani 1 1 d . . .
C20 C 0.9373(3) 0.46165(15) 0.0104(2) 0.0297(5) Uani 1 1 d . . .
H20 H 0.9236 0.5194 -0.0075 0.036 Uiso 1 1 calc R . .
C21 C 1.0524(3) 0.41932(16) -0.0166(2) 0.0316(5) Uani 1 1 d . . .
C22 C 1.0718(3) 0.33521(16) 0.0133(2) 0.0285(5) Uani 1 1 d . . .
H22 H 1.1511 0.3056 -0.0025 0.034 Uiso 1 1 calc R . .
C23 C 0.9794(2) 0.29286(14) 0.06539(18) 0.0244(4) Uani 1 1 d . . .
C24 C 0.7173(4) 0.47047(17) 0.0888(3) 0.0416(6) Uani 1 1 d . . .
H24A H 0.7248 0.5299 0.0715 0.062 Uiso 1 1 calc R . .
H24B H 0.7217 0.4643 0.1669 0.062 Uiso 1 1 calc R . .
H24C H 0.6244 0.4481 0.0452 0.062 Uiso 1 1 calc R . .
C25 C 1.1502(3) 0.46270(19) -0.0773(3) 0.0446(7) Uani 1 1 d . . .
H25A H 1.0962 0.5082 -0.1219 0.067 Uiso 1 1 calc R . .
H25B H 1.1823 0.4223 -0.1249 0.067 Uiso 1 1 calc R . .
H25C H 1.2355 0.4858 -0.0245 0.067 Uiso 1 1 calc R . .
C26 C 1.0058(3) 0.20155(15) 0.0946(2) 0.0282(5) Uani 1 1 d . . .
H26A H 1.0981 0.1838 0.0797 0.042 Uiso 1 1 calc R . .
H26B H 0.9257 0.1679 0.0505 0.042 Uiso 1 1 calc R . .
H26C H 1.0108 0.1936 0.1725 0.042 Uiso 1 1 calc R . .
C27 C 0.9514(5) 0.3980(3) 0.5086(3) 0.0664(12) Uani 1 1 d . . .
H27A H 0.8891 0.3591 0.5380 0.080 Uiso 1 1 calc R . .
H27B H 0.9312 0.4563 0.5275 0.080 Uiso 1 1 calc R . .
C28 C 1.1150(8) 0.3761(4) 0.5518(5) 0.124(3) Uani 1 1 d . . .
H28A H 1.1592 0.4086 0.6188 0.149 Uiso 1 1 calc R . .
H28B H 1.1276 0.3156 0.5690 0.149 Uiso 1 1 calc R . .
C29 C 1.1791(6) 0.3972(8) 0.4678(5) 0.154(4) Uani 1 1 d . . .
H29 H 1.2788 0.4114 0.4762 0.185 Uiso 1 1 calc R . .
C30 C 1.0682(4) 0.3941(3) 0.3649(3) 0.0573(9) Uani 1 1 d . . .
H30A H 1.0719 0.4454 0.3216 0.069 Uiso 1 1 calc R . .
H30B H 1.0838 0.3449 0.3214 0.069 Uiso 1 1 calc R . .
C31 C 0.5931(6) 0.4860(3) 0.3521(4) 0.0772(13) Uani 1 1 d . . .
H31A H 0.6486 0.5266 0.3190 0.093 Uiso 1 1 calc R . .
H31B H 0.6402 0.4819 0.4315 0.093 Uiso 1 1 calc R . .
C32 C 0.4400(7) 0.5135(3) 0.3346(6) 0.0928(18) Uani 1 1 d . . .
H32A H 0.3969 0.4931 0.3936 0.111 Uiso 1 1 calc R . .
H32B H 0.4319 0.5754 0.3301 0.111 Uiso 1 1 calc R . .
C33 C 0.3701(5) 0.4741(4) 0.2289(5) 0.097(2) Uani 1 1 d . . .
H33A H 0.3870 0.5074 0.1669 0.116 Uiso 1 1 calc R . .
H33B H 0.2638 0.4677 0.2199 0.116 Uiso 1 1 calc R . .
C34 C 0.4456(3) 0.3885(2) 0.2362(3) 0.0458(7) Uani 1 1 d . . .
H34A H 0.3960 0.3468 0.2723 0.055 Uiso 1 1 calc R . .
H34B H 0.4469 0.3677 0.1625 0.055 Uiso 1 1 calc R . .
O1 O 0.9289(2) 0.38792(14) 0.39157(16) 0.0421(5) Uani 1 1 d . . .
N1 N 0.7172(2) 0.21947(13) 0.34236(15) 0.0246(4) Uani 1 1 d . . .
N2 N 0.6054(2) 0.18408(13) 0.15596(16) 0.0253(4) Uani 1 1 d . . .
N3 N 0.7692(2) 0.29647(12) 0.14667(15) 0.0237(4) Uani 1 1 d . . .
O2 O 0.5905(2) 0.40493(12) 0.30068(15) 0.0370(4) Uani 1 1 d . . .

loop_
_atom_site_aniso_label
_atom_site_aniso_U_11
_atom_site_aniso_U_22
_atom_site_aniso_U_33
_atom_site_aniso_U_23
_atom_site_aniso_U_13
_atom_site_aniso_U_12
Li 0.036(2) 0.028(2) 0.0214(17) -0.0034(15) 0.0028(15) 0.0037(16)
F1 0.0422(8) 0.0426(9) 0.0299(7) 0.0137(7) -0.0013(6) -0.0084(7)
F2 0.0588(10) 0.0285(8) 0.0696(12) -0.0031(8) 0.0363(9) 0.0035(7)
F3 0.0338(8) 0.0531(11) 0.0745(13) 0.0074(10) 0.0046(8) 0.0071(8)
F4 0.0615(12) 0.0966(16) 0.0294(8) 0.0062(10) 0.0008(8) -0.0470(12)
F5 0.0513(11) 0.119(2) 0.0404(10) 0.0176(11) 0.0183(9) -0.0046(12)
F6 0.0427(10) 0.0880(15) 0.0505(11) 0.0105(11) 0.0082(8) -0.0196(10)
F7 0.0692(14) 0.0498(12) 0.119(2) 0.0119(12) 0.0454(15) -0.0090(11)
F8 0.0292(7) 0.0645(11) 0.0203(6) 0.0001(7) 0.0082(5) -0.0081(7)
F9 0.0592(10) 0.0358(8) 0.0310(7) -0.0096(6) 0.0017(7) 0.0154(8)
F10 0.0399(8) 0.0506(10) 0.0379(8) -0.0145(7) -0.0027(7) 0.0172(8)
F11 0.0368(8) 0.0675(12) 0.0443(9) 0.0253(9) -0.0001(7) -0.0165(8)
F12 0.0510(10) 0.0882(16) 0.0462(10) 0.0384(11) -0.0024(8) -0.0141(11)
F13 0.0859(16) 0.0949(18) 0.0329(9) -0.0252(11) -0.0102(9) 0.0360(14)
F14 0.0298(8) 0.0775(13) 0.0332(8) 0.0104(9) -0.0014(6) -0.0022(8)
C1 0.0238(10) 0.0251(11) 0.0261(11) 0.0032(9) 0.0068(8) 0.0061(9)
C2 0.0252(10) 0.0268(11) 0.0177(9) 0.0000(8) 0.0049(8) 0.0085(9)
C3 0.0323(12) 0.0294(12) 0.0282(12) 0.0029(9) 0.0079(10) 0.0016(10)
C4 0.0384(14) 0.0465(16) 0.0267(12) -0.0025(11) 0.0044(10) -0.0092(12)
C5 0.0404(15) 0.0618(19) 0.0385(15) 0.0152(15) 0.0065(12) -0.0024(14)
C6 0.0264(10) 0.0332(12) 0.0184(10) -0.0023(9) 0.0065(8) 0.0037(9)
C7 0.0264(11) 0.0321(11) 0.0229(10) 0.0010(9) 0.0059(8) -0.0027(9)
C8 0.0279(11) 0.0457(14) 0.0234(11) 0.0011(11) 0.0025(9) 0.0002(11)
C9 0.0309(11) 0.0228(10) 0.0181(10) 0.0015(8) 0.0055(8) -0.0002(9)
C10 0.0338(12) 0.0295(11) 0.0241(11) 0.0006(9) 0.0093(9) -0.0013(10)
C11 0.0379(12) 0.0335(12) 0.0214(11) -0.0015(9) 0.0111(9) -0.0082(10)
C12 0.0366(13) 0.0348(13) 0.0239(12) 0.0018(10) 0.0042(10) -0.0094(11)
C13 0.0315(12) 0.0362(13) 0.0255(11) 0.0079(10) 0.0025(9) -0.0009(10)
C14 0.0331(12) 0.0282(11) 0.0225(11) 0.0026(9) 0.0072(9) 0.0007(9)
C15 0.0405(14) 0.0562(18) 0.0285(12) 0.0052(12) 0.0138(11) 0.0138(13)
C16 0.0442(15) 0.0561(17) 0.0235(12) 0.0062(12) 0.0010(11) -0.0104(14)
C17 0.0348(13) 0.0470(15) 0.0293(12) 0.0084(11) 0.0099(10) 0.0153(12)
C18 0.0283(10) 0.0231(11) 0.0203(9) 0.0002(8) 0.0047(8) 0.0025(9)
C19 0.0343(12) 0.0236(11) 0.0232(10) 0.0006(9) 0.0052(9) 0.0052(9)
C20 0.0339(12) 0.0226(11) 0.0312(12) 0.0024(9) 0.0055(10) -0.0001(9)
C21 0.0324(12) 0.0282(12) 0.0332(12) 0.0009(10) 0.0062(10) -0.0062(10)
C22 0.0251(10) 0.0275(12) 0.0324(12) 0.0006(10) 0.0062(9) 0.0028(9)
C23 0.0265(10) 0.0229(10) 0.0216(10) -0.0001(9) 0.0017(8) 0.0044(9)
C24 0.0543(16) 0.0263(12) 0.0518(16) 0.0094(12) 0.0277(14) 0.0130(12)
C25 0.0409(15) 0.0345(14) 0.0647(19) 0.0093(13) 0.0248(14) -0.0041(12)
C26 0.0318(11) 0.0244(11) 0.0302(11) 0.0037(9) 0.0111(9) 0.0085(9)
C27 0.093(3) 0.072(2) 0.0295(15) -0.0091(15) 0.0084(16) -0.048(2)
C28 0.142(6) 0.094(4) 0.082(4) 0.033(3) -0.074(4) -0.035(4)
C29 0.057(3) 0.319(13) 0.068(3) -0.046(6) -0.019(3) 0.025(5)
C30 0.0417(16) 0.060(2) 0.068(2) 0.0018(17) 0.0096(16) -0.0064(16)
C31 0.106(3) 0.057(2) 0.066(3) -0.030(2) 0.017(2) 0.031(2)
C32 0.111(4) 0.050(2) 0.143(5) -0.014(3) 0.079(4) 0.019(2)
C33 0.064(3) 0.116(4) 0.126(5) 0.085(4) 0.050(3) 0.055(3)
C34 0.0427(15) 0.0585(18) 0.0347(14) 0.0006(13) 0.0068(12) 0.0152(14)
O1 0.0457(11) 0.0488(11) 0.0274(10) -0.0023(8) 0.0013(8) -0.0126(9)
N1 0.0272(9) 0.0276(9) 0.0193(9) 0.0022(7) 0.0062(7) 0.0036(8)
N2 0.0263(9) 0.0277(9) 0.0209(9) 0.0002(7) 0.0039(7) 0.0027(8)
N3 0.0279(9) 0.0229(9) 0.0199(8) 0.0022(7) 0.0052(7) 0.0054(8)
O2 0.0478(11) 0.0319(10) 0.0313(9) -0.0036(8) 0.0098(8) 0.0132(8)

loop_
_atom_type_symbol
_atom_type_description
_atom_type_scat_dispersion_real
_atom_type_scat_dispersion_imag
_atom_type_scat_source
C C 0.0033 0.0016 'International Tables Vol C Tables 4.2.6.8 and 6.1.1.4'
H H 0.0000 0.0000 'International Tables Vol C Tables 4.2.6.8 and 6.1.1.4'
Li Li -0.0003 0.0001 'International Tables Vol C Tables 4.2.6.8 and 6.1.1.4'
N N 0.0061 0.0033 'International Tables Vol C Tables 4.2.6.8 and 6.1.1.4'
O O 0.0106 0.0060 'International Tables Vol C Tables 4.2.6.8 and 6.1.1.4'
F F 0.0171 0.0103 'International Tables Vol C Tables 4.2.6.8 and 6.1.1.4'

loop_
_geom_angle_atom_site_label_1
_geom_angle_atom_site_label_2
_geom_angle_atom_site_label_3
_geom_angle
_geom_angle_site_symmetry_1
_geom_angle_site_symmetry_3
_geom_angle_publ_flag
O1 Li O2 107.2(2) . . ?
O1 Li N1 115.4(2) . . ?
O2 Li N1 107.2(2) . . ?
O1 Li N3 119.0(2) . . ?
O2 Li N3 114.6(2) . . ?
N1 Li N3 92.58(18) . . ?
N1 C1 N2 128.7(2) . . ?
N1 C1 C3 124.4(2) . . ?
N2 C1 C3 106.9(2) . . ?
N3 C2 N2 129.4(2) . . ?
N3 C2 C6 123.8(2) . . ?
N2 C2 C6 106.73(19) . . ?
F2 C3 F1 106.5(2) . . ?
F2 C3 C1 110.4(2) . . ?
F1 C3 C1 112.4(2) . . ?
F2 C3 C4 108.1(2) . . ?
F1 C3 C4 106.5(2) . . ?
C1 C3 C4 112.6(2) . . ?
F4 C4 F3 108.0(3) . . ?
F4 C4 C5 107.0(2) . . ?
F3 C4 C5 107.7(2) . . ?
F4 C4 C3 110.8(2) . . ?
F3 C4 C3 108.6(2) . . ?
C5 C4 C3 114.5(2) . . ?
F7 C5 F6 110.5(3) . . ?
F7 C5 F5 108.8(3) . . ?
F6 C5 F5 105.4(3) . . ?
F7 C5 C4 112.4(3) . . ?
F6 C5 C4 109.7(2) . . ?
F5 C5 C4 109.9(3) . . ?
F8 C6 F9 106.29(18) . . ?
F8 C6 C7 106.09(18) . . ?
F9 C6 C7 106.73(19) . . ?
F8 C6 C2 113.54(19) . . ?
F9 C6 C2 110.85(18) . . ?
C7 C6 C2 112.86(17) . . ?
F11 C7 F10 107.5(2) . . ?
F11 C7 C8 106.16(19) . . ?
F10 C7 C8 105.8(2) . . ?
F11 C7 C6 112.2(2) . . ?
F10 C7 C6 107.89(19) . . ?
C8 C7 C6 116.67(18) . . ?
F13 C8 F12 106.4(2) . . ?
F13 C8 F14 109.2(2) . . ?
F12 C8 F14 107.4(2) . . ?
F13 C8 C7 111.7(2) . . ?
F12 C8 C7 112.0(2) . . ?
F14 C8 C7 110.07(19) . . ?
C14 C9 C10 120.3(2) . . ?
C14 C9 N1 118.7(2) . . ?
C10 C9 N1 120.5(2) . . ?
C11 C10 C9 118.2(2) . . ?
C11 C10 C15 121.1(2) . . ?
C9 C10 C15 120.7(2) . . ?
C12 C11 C10 123.1(2) . . ?
C12 C11 H11 118.5 . . ?
C10 C11 H11 118.5 . . ?
C11 C12 C13 117.3(2) . . ?
C11 C12 C16 121.2(2) . . ?
C13 C12 C16 121.5(3) . . ?
C12 C13 C14 121.9(2) . . ?
C12 C13 H13 119.1 . . ?
C14 C13 H13 119.1 . . ?
C9 C14 C13 119.2(2) . . ?
C9 C14 C17 120.4(2) . . ?
C13 C14 C17 120.5(2) . . ?
C10 C15 H15A 109.5 . . ?
C10 C15 H15B 109.5 . . ?
H15A C15 H15B 109.5 . . ?
C10 C15 H15C 109.5 . . ?
H15A C15 H15C 109.5 . . ?
H15B C15 H15C 109.5 . . ?
C12 C16 H16A 109.5 . . ?
C12 C16 H16B 109.5 . . ?
H16A C16 H16B 109.5 . . ?
C12 C16 H16C 109.5 . . ?
H16A C16 H16C 109.5 . . ?
H16B C16 H16C 109.5 . . ?
C14 C17 H17A 109.5 . . ?
C14 C17 H17B 109.5 . . ?
H17A C17 H17B 109.5 . . ?
C14 C17 H17C 109.5 . . ?
H17A C17 H17C 109.5 . . ?
H17B C17 H17C 109.5 . . ?
C19 C18 C23 120.2(2) . . ?
C19 C18 N3 119.8(2) . . ?
C23 C18 N3 119.8(2) . . ?
C20 C19 C18 118.7(2) . . ?
C20 C19 C24 121.1(2) . . ?
C18 C19 C24 120.1(2) . . ?
C19 C20 C21 122.6(2) . . ?
C19 C20 H20 118.7 . . ?
C21 C20 H20 118.7 . . ?
C22 C21 C20 117.3(2) . . ?
C22 C21 C25 121.5(2) . . ?
C20 C21 C25 121.2(2) . . ?
C21 C22 C23 122.6(2) . . ?
C21 C22 H22 118.7 . . ?
C23 C22 H22 118.7 . . ?
C22 C23 C18 118.5(2) . . ?
C22 C23 C26 119.9(2) . . ?
C18 C23 C26 121.6(2) . . ?
C19 C24 H24A 109.5 . . ?
C19 C24 H24B 109.5 . . ?
H24A C24 H24B 109.5 . . ?
C19 C24 H24C 109.5 . . ?
H24A C24 H24C 109.5 . . ?
H24B C24 H24C 109.5 . . ?
C21 C25 H25A 109.5 . . ?
C21 C25 H25B 109.5 . . ?
H25A C25 H25B 109.5 . . ?
C21 C25 H25C 109.5 . . ?
H25A C25 H25C 109.5 . . ?
H25B C25 H25C 109.5 . . ?
C23 C26 H26A 109.5 . . ?
C23 C26 H26B 109.5 . . ?
H26A C26 H26B 109.5 . . ?
C23 C26 H26C 109.5 . . ?
H26A C26 H26C 109.5 . . ?
H26B C26 H26C 109.5 . . ?
O1 C27 C28 102.2(4) . . ?
O1 C27 H27A 111.3 . . ?
C28 C27 H27A 111.3 . . ?
O1 C27 H27B 111.3 . . ?
C28 C27 H27B 111.3 . . ?
H27A C27 H27B 109.2 . . ?
C29 C28 C27 105.5(4) . . ?
C29 C28 H28A 110.6 . . ?
C27 C28 H28A 110.6 . . ?
C29 C28 H28B 110.6 . . ?
C27 C28 H28B 110.6 . . ?
H28A C28 H28B 108.8 . . ?
C28 C29 C30 108.5(5) . . ?
C28 C29 H29 125.7 . . ?
C30 C29 H29 125.7 . . ?
O1 C30 C29 107.0(4) . . ?
O1 C30 H30A 110.3 . . ?
C29 C30 H30A 110.3 . . ?
O1 C30 H30B 110.3 . . ?
C29 C30 H30B 110.3 . . ?
H30A C30 H30B 108.6 . . ?
O2 C31 C32 107.1(4) . . ?
O2 C31 H31A 110.3 . . ?
C32 C31 H31A 110.3 . . ?
O2 C31 H31B 110.3 . . ?
C32 C31 H31B 110.3 . . ?
H31A C31 H31B 108.6 . . ?
C33 C32 C31 102.1(3) . . ?
C33 C32 H32A 111.4 . . ?
C31 C32 H32A 111.4 . . ?
C33 C32 H32B 111.4 . . ?
C31 C32 H32B 111.4 . . ?
H32A C32 H32B 109.2 . . ?
C32 C33 C34 103.3(4) . . ?
C32 C33 H33A 111.1 . . ?
C34 C33 H33A 111.1 . . ?
C32 C33 H33B 111.1 . . ?
C34 C33 H33B 111.1 . . ?
H33A C33 H33B 109.1 . . ?
O2 C34 C33 103.7(4) . . ?
O2 C34 H34A 111.0 . . ?
C33 C34 H34A 111.0 . . ?
O2 C34 H34B 111.0 . . ?
C33 C34 H34B 111.0 . . ?
H34A C34 H34B 109.0 . . ?
C30 O1 C27 108.8(3) . . ?
C30 O1 Li 123.6(2) . . ?
C27 O1 Li 124.1(2) . . ?
C1 N1 C9 125.7(2) . . ?
C1 N1 Li 116.70(19) . . ?
C9 N1 Li 117.57(19) . . ?
C2 N2 C1 123.4(2) . . ?
C2 N3 C18 123.89(19) . . ?
C2 N3 Li 114.06(19) . . ?
C18 N3 Li 121.75(19) . . ?
C34 O2 C31 108.9(3) . . ?
C34 O2 Li 123.8(2) . . ?
C31 O2 Li 126.6(3) . . ?

loop_
_geom_bond_atom_site_label_1
_geom_bond_atom_site_label_2
_geom_bond_distance
_geom_bond_site_symmetry_2
_geom_bond_publ_flag
Li O1 1.927(5) . ?
Li O2 1.965(5) . ?
Li N1 1.996(5) . ?
Li N3 2.027(4) . ?
F1 C3 1.360(3) . ?
F2 C3 1.359(3) . ?
F3 C4 1.340(4) . ?
F4 C4 1.325(3) . ?
F5 C5 1.330(4) . ?
F6 C5 1.329(4) . ?
F7 C5 1.293(4) . ?
F8 C6 1.348(3) . ?
F9 C6 1.365(3) . ?
F10 C7 1.352(3) . ?
F11 C7 1.333(3) . ?
F12 C8 1.323(4) . ?
F13 C8 1.310(4) . ?
F14 C8 1.326(3) . ?
C1 N1 1.296(3) . ?
C1 N2 1.356(3) . ?
C1 C3 1.542(3) . ?
C2 N3 1.305(3) . ?
C2 N2 1.342(3) . ?
C2 C6 1.558(3) . ?
C3 C4 1.568(4) . ?
C4 C5 1.537(4) . ?
C6 C7 1.548(3) . ?
C7 C8 1.541(3) . ?
C9 C14 1.387(3) . ?
C9 C10 1.419(3) . ?
C9 N1 1.431(3) . ?
C10 C11 1.388(3) . ?
C10 C15 1.507(4) . ?
C11 C12 1.386(4) . ?
C11 H11 0.9500 . ?
C12 C13 1.398(4) . ?
C12 C16 1.510(3) . ?
C13 C14 1.402(3) . ?
C13 H13 0.9500 . ?
C14 C17 1.516(3) . ?
C15 H15A 0.9800 . ?
C15 H15B 0.9800 . ?
C15 H15C 0.9800 . ?
C16 H16A 0.9800 . ?
C16 H16B 0.9800 . ?
C16 H16C 0.9800 . ?
C17 H17A 0.9800 . ?
C17 H17B 0.9800 . ?
C17 H17C 0.9800 . ?
C18 C19 1.409(3) . ?
C18 C23 1.409(3) . ?
C18 N3 1.433(3) . ?
C19 C20 1.387(4) . ?
C19 C24 1.511(4) . ?
C20 C21 1.395(4) . ?
C20 H20 0.9500 . ?
C21 C22 1.394(4) . ?
C21 C25 1.510(4) . ?
C22 C23 1.394(3) . ?
C22 H22 0.9500 . ?
C23 C26 1.508(3) . ?
C24 H24A 0.9800 . ?
C24 H24B 0.9800 . ?
C24 H24C 0.9800 . ?
C25 H25A 0.9800 . ?
C25 H25B 0.9800 . ?
C25 H25C 0.9800 . ?
C26 H26A 0.9800 . ?
C26 H26B 0.9800 . ?
C26 H26C 0.9800 . ?
C27 O1 1.446(4) . ?
C27 C28 1.548(8) . ?
C27 H27A 0.9900 . ?
C27 H27B 0.9900 . ?
C28 C29 1.389(10) . ?
C28 H28A 0.9900 . ?
C28 H28B 0.9900 . ?
C29 C30 1.450(6) . ?
C29 H29 0.9500 . ?
C30 O1 1.444(4) . ?
C30 H30A 0.9900 . ?
C30 H30B 0.9900 . ?
C31 O2 1.445(4) . ?
C31 C32 1.477(7) . ?
C31 H31A 0.9900 . ?
C31 H31B 0.9900 . ?
C32 C33 1.472(9) . ?
C32 H32A 0.9900 . ?
C32 H32B 0.9900 . ?
C33 C34 1.533(6) . ?
C33 H33A 0.9900 . ?
C33 H33B 0.9900 . ?
C34 O2 1.432(4) . ?
C34 H34A 0.9900 . ?
C34 H34B 0.9900 . ?
